data_7059265
loop_
_publ_author_name
'Al-Zoubi, Raed M.'
'Al-Jammal, Walid K.'
'McDonald, Robert'

_publ_section_title
;
 Regioselective synthesis of ortho-iodobiphenylboronic acid derivatives: a
 superior catalyst for carboxylic acid activation
;
_journal_issue 9
_journal_name_full 'New Journal of Chemistry'
_journal_page_first 3612
_journal_page_last 3623
_journal_paper_doi 10.1039/C9NJ05708K
_journal_volume 44
_journal_year 2020
_chemical_formula_moiety 'C13 H12 B I O3'
_chemical_formula_sum 'C13 H12 B I O3'
_chemical_formula_weight 353.94
_chemical_name_common (14A)
_chemical_name_systematic '(2-iodo-5-methoxybiphenyl-3-yl)boronic acid'
_space_group_crystal_system monoclinic
_space_group_IT_number 15
_space_group_name_Hall '-I 2ya'
_space_group_name_H-M_alt 'I 1 2/a 1'
_atom_sites_solution_hydrogens mixed
_audit_creation_method SHELXL-2014/7
_audit_update_record
;
2018-11-28 deposited with the CCDC.	2020-01-31 downloaded from the CCDC.
;
_cell_angle_alpha 90
_cell_angle_beta 93.9416(10)
_cell_angle_gamma 90
_cell_formula_units_Z 8
_cell_length_a 19.7878(14)
_cell_length_b 5.0588(4)
_cell_length_c 27.336(2)
_cell_measurement_reflns_used 8347
_cell_measurement_temperature 193(2)
_cell_measurement_theta_max 27.56
_cell_measurement_theta_min 2.46
_cell_volume 2729.9(4)
_computing_cell_refinement 'Bruker SAINT'
_computing_data_collection 'Bruker APEX2'
_computing_data_reduction 'Bruker SAINT'
_computing_molecular_graphics 'Bruker SHELXTL'
_computing_publication_material 'Bruker SHELXTL'
_computing_structure_refinement 'SHELXL-2014/7 (Sheldrick, 2014)'
_computing_structure_solution 'DIRDIF-2008 (Beurskens et al., 2008)'
_diffrn_ambient_temperature 193(2)
_diffrn_measured_fraction_theta_full 1.000
_diffrn_measured_fraction_theta_max 0.999
_diffrn_measurement_device_type 'Bruker APEX-II CCD'
_diffrn_measurement_method '\w scans'
_diffrn_radiation_type MoK\a
_diffrn_radiation_wavelength 0.71073
_diffrn_reflns_av_R_equivalents 0.0370
_diffrn_reflns_av_unetI/netI 0.0271
_diffrn_reflns_Laue_measured_fraction_full 1.000
_diffrn_reflns_Laue_measured_fraction_max 0.999
_diffrn_reflns_limit_h_max 25
_diffrn_reflns_limit_h_min -25
_diffrn_reflns_limit_k_max 6
_diffrn_reflns_limit_k_min -6
_diffrn_reflns_limit_l_max 35
_diffrn_reflns_limit_l_min -35
_diffrn_reflns_number 22880
_diffrn_reflns_point_group_measured_fraction_full 1.000
_diffrn_reflns_point_group_measured_fraction_max 0.999
_diffrn_reflns_theta_full 25.242
_diffrn_reflns_theta_max 27.571
_diffrn_reflns_theta_min 1.493
_exptl_absorpt_coefficient_mu 2.342
_exptl_absorpt_correction_T_max 0.7967
_exptl_absorpt_correction_T_min 0.6605
_exptl_absorpt_correction_type multi-scan
_exptl_absorpt_process_details 'TWINABS (Sheldrick, 2008)'
_exptl_crystal_colour colourless
_exptl_crystal_density_diffrn 1.722
_exptl_crystal_description rod
_exptl_crystal_F_000 1376
_exptl_crystal_recrystallization_method 'Re-crystallisation from solvent: Dichloromethane / Hexanes'
_exptl_crystal_size_max 0.562
_exptl_crystal_size_mid 0.063
_exptl_crystal_size_min 0.033
_refine_diff_density_max 0.976
_refine_diff_density_min -0.482
_refine_diff_density_rms 0.096
_refine_ls_extinction_method none
_refine_ls_goodness_of_fit_ref 1.033
_refine_ls_hydrogen_treatment mixed
_refine_ls_matrix_type full
_refine_ls_number_parameters 173
_refine_ls_number_reflns 3157
_refine_ls_number_restraints 2
_refine_ls_restrained_S_all 1.033
_refine_ls_R_factor_all 0.0333
_refine_ls_R_factor_gt 0.0264
_refine_ls_shift/su_max 0.001
_refine_ls_shift/su_mean 0.000
_refine_ls_structure_factor_coef Fsqd
_refine_ls_weighting_details 'w=1/[\s^2^(Fo^2^)+(0.0303P)^2^+4.1548P] where P=(Fo^2^+2Fc^2^)/3'
_refine_ls_weighting_scheme calc
_refine_ls_wR_factor_gt 0.0592
_refine_ls_wR_factor_ref 0.0625
_reflns_Friedel_coverage 0.000
_reflns_number_gt 2747
_reflns_number_total 3157
_reflns_threshold_expression 'I > 2\s(I)'
_cod_data_source_file c9nj05708k2.cif
_cod_data_source_block jus1511
_cod_depositor_comments
;Adding full bibliography for 7059263--7059266.cif.

 Adding full bibliography for 7059263--7059266.cif.
;
_cod_original_sg_symbol_H-M 'I 2/a'
_cod_database_code 7059265
_shelx_shelxl_version_number 2014/7
_shelx_space_group_comment
; 
The symmetry employed for this shelxl refinement is uniquely defined 
by the following loop, which should always be used as a source of 
symmetry information in preference to the above space-group names. 
They are only intended as comments. 
;
_shelx_estimated_absorpt_t_min 0.353
_shelx_estimated_absorpt_t_max 0.927

loop_
_space_group_symop_operation_xyz
'x, y, z'
'-x+1/2, y, -z'
'x+1/2, y+1/2, z+1/2'
'-x+1, y+1/2, -z+1/2'
'-x, -y, -z'
'x-1/2, -y, z'
'-x+1/2, -y+1/2, -z+1/2'
'x, -y+1/2, z+1/2'

loop_
_atom_site_label
_atom_site_type_symbol
_atom_site_fract_x
_atom_site_fract_y
_atom_site_fract_z
_atom_site_U_iso_or_equiv
_atom_site_adp_type
_atom_site_occupancy
_atom_site_site_symmetry_order
_atom_site_calc_flag
_atom_site_refinement_flags_posn
_atom_site_refinement_flags_adp
I I 0.02560(2) 0.63092(4) 0.20447(2) 0.02817(7) Uani 1 1 d . .
O1 O 0.19356(12) 0.4661(4) 0.21985(10) 0.0357(6) Uani 1 1 d D .
H1O H 0.181(2) 0.610(5) 0.2080(16) 0.063(15) Uiso 1 1 d D .
O2 O 0.19887(13) 0.0117(5) 0.21119(10) 0.0404(6) Uani 1 1 d D .
H2O H 0.2283(17) 0.026(9) 0.2345(11) 0.065(15) Uiso 1 1 d D .
O3 O 0.09875(13) -0.1070(5) 0.03209(9) 0.0425(6) Uani 1 1 d . .
C1 C 0.00555(16) 0.3339(6) 0.10785(11) 0.0264(6) Uani 1 1 d . .
C2 C 0.05223(15) 0.3677(5) 0.14882(11) 0.0236(6) Uani 1 1 d . .
C3 C 0.11399(15) 0.2328(6) 0.15281(11) 0.0228(6) Uani 1 1 d . .
C4 C 0.12944(15) 0.0651(6) 0.11418(12) 0.0265(6) Uani 1 1 d . .
H4 H 0.1701 -0.0354 0.1168 0.032 Uiso 1 1 calc R U
C5 C 0.08609(16) 0.0442(6) 0.07214(12) 0.0294(7) Uani 1 1 d . .
C6 C 0.02471(16) 0.1790(6) 0.06936(12) 0.0305(7) Uani 1 1 d . .
H6 H -0.0047 0.1645 0.0405 0.037 Uiso 1 1 calc R U
C7 C -0.06452(16) 0.4419(7) 0.10540(12) 0.0314(7) Uani 1 1 d . .
C8 C -0.1113(2) 0.3375(8) 0.13557(16) 0.0482(10) Uani 1 1 d . .
H8 H -0.0979 0.2011 0.1581 0.058 Uiso 1 1 calc R U
C9 C -0.1774(2) 0.4298(11) 0.1333(2) 0.0665(14) Uani 1 1 d . .
H9 H -0.2093 0.3557 0.1537 0.080 Uiso 1 1 calc R U
C10 C -0.1961(2) 0.6293(10) 0.1011(2) 0.0664(15) Uani 1 1 d . .
H10 H -0.2411 0.6956 0.0999 0.080 Uiso 1 1 calc R U
C11 C -0.1508(2) 0.7343(9) 0.07061(19) 0.0600(13) Uani 1 1 d . .
H11 H -0.1643 0.8722 0.0485 0.072 Uiso 1 1 calc R U
C12 C -0.08481(19) 0.6378(7) 0.07230(15) 0.0417(9) Uani 1 1 d . .
H12 H -0.0536 0.7066 0.0506 0.050 Uiso 1 1 calc R U
C13 C 0.1575(2) -0.2689(9) 0.03591(16) 0.0515(11) Uani 1 1 d . .
H13A H 0.1979 -0.1575 0.0412 0.062 Uiso 1 1 calc R U
H13B H 0.1603 -0.3702 0.0056 0.062 Uiso 1 1 calc R U
H13C H 0.1549 -0.3909 0.0636 0.062 Uiso 1 1 calc R U
B B 0.16917(18) 0.2426(7) 0.19709(13) 0.0268(7) Uani 1 1 d . .

loop_
_atom_site_aniso_label
_atom_site_aniso_U_11
_atom_site_aniso_U_22
_atom_site_aniso_U_33
_atom_site_aniso_U_23
_atom_site_aniso_U_13
_atom_site_aniso_U_12
I 0.03153(11) 0.02701(10) 0.02615(10) -0.00192(8) 0.00338(8) -0.00053(9)
O1 0.0363(13) 0.0208(11) 0.0474(15) -0.0045(10) -0.0148(11) 0.0009(10)
O2 0.0431(14) 0.0196(11) 0.0550(16) 0.0050(11) -0.0223(13) 0.0000(10)
O3 0.0358(14) 0.0569(16) 0.0337(13) -0.0186(12) -0.0057(10) 0.0098(12)
C1 0.0201(15) 0.0295(15) 0.0290(15) 0.0013(12) -0.0019(12) -0.0020(12)
C2 0.0251(15) 0.0210(13) 0.0247(14) 0.0004(12) 0.0003(11) -0.0040(12)
C3 0.0236(15) 0.0193(13) 0.0249(15) 0.0026(12) -0.0027(12) -0.0046(12)
C4 0.0211(15) 0.0271(14) 0.0309(16) -0.0012(12) -0.0006(12) 0.0010(12)
C5 0.0283(16) 0.0323(16) 0.0272(16) -0.0081(13) 0.0000(13) -0.0027(13)
C6 0.0236(16) 0.0391(18) 0.0282(16) -0.0043(13) -0.0031(12) -0.0023(13)
C7 0.0221(15) 0.0367(17) 0.0348(18) -0.0081(14) -0.0024(13) 0.0007(13)
C8 0.033(2) 0.060(3) 0.052(2) -0.001(2) 0.0053(17) -0.0013(18)
C9 0.031(2) 0.088(4) 0.083(4) -0.021(3) 0.016(2) -0.005(2)
C10 0.031(2) 0.069(3) 0.098(4) -0.036(3) -0.008(2) 0.017(2)
C11 0.049(3) 0.049(2) 0.078(3) -0.010(2) -0.023(2) 0.020(2)
C12 0.036(2) 0.0376(19) 0.050(2) -0.0021(17) -0.0089(16) 0.0040(16)
C13 0.043(2) 0.057(2) 0.053(2) -0.030(2) -0.0047(19) 0.015(2)
B 0.0273(17) 0.0230(16) 0.0293(19) 0.0003(14) -0.0030(14) -0.0019(14)

loop_
_atom_type_symbol
_atom_type_description
_atom_type_scat_dispersion_real
_atom_type_scat_dispersion_imag
_atom_type_scat_source
C C 0.0033 0.0016 'International Tables Vol C Tables 4.2.6.8 and 6.1.1.4'
H H 0.0000 0.0000 'International Tables Vol C Tables 4.2.6.8 and 6.1.1.4'
B B 0.0013 0.0007 'International Tables Vol C Tables 4.2.6.8 and 6.1.1.4'
O O 0.0106 0.0060 'International Tables Vol C Tables 4.2.6.8 and 6.1.1.4'
I I -0.4742 1.8119 'International Tables Vol C Tables 4.2.6.8 and 6.1.1.4'

loop_
_geom_angle_atom_site_label_1
_geom_angle_atom_site_label_2
_geom_angle_atom_site_label_3
_geom_angle
C5 O3 C13 117.1(3)
C6 C1 C2 118.2(3)
C6 C1 C7 118.4(3)
C2 C1 C7 123.2(3)
C3 C2 C1 121.6(3)
C3 C2 I 120.7(2)
C1 C2 I 117.7(2)
C2 C3 C4 118.1(3)
C2 C3 B 127.0(3)
C4 C3 B 115.0(3)
C5 C4 C3 120.9(3)
O3 C5 C4 124.5(3)
O3 C5 C6 115.9(3)
C4 C5 C6 119.7(3)
C1 C6 C5 121.3(3)
C12 C7 C8 119.1(3)
C12 C7 C1 121.4(3)
C8 C7 C1 119.5(3)
C9 C8 C7 120.8(4)
C10 C9 C8 119.3(5)
C9 C10 C11 120.9(4)
C10 C11 C12 119.7(4)
C7 C12 C11 120.2(4)
O2 B O1 117.0(3)
O2 B C3 117.2(3)
O1 B C3 125.6(3)

loop_
_geom_bond_atom_site_label_1
_geom_bond_atom_site_label_2
_geom_bond_distance
I C2 2.116(3)
O1 B 1.363(4)
O2 B 1.352(4)
O3 C5 1.373(4)
O3 C13 1.420(4)
C1 C6 1.386(4)
C1 C2 1.412(4)
C1 C7 1.488(4)
C2 C3 1.397(4)
C3 C4 1.404(4)
C3 B 1.574(4)
C4 C5 1.390(4)
C5 C6 1.390(5)
C7 C12 1.383(5)
C7 C8 1.386(5)
C8 C9 1.385(6)
C9 C10 1.373(7)
C10 C11 1.373(7)
C11 C12 1.391(6)

loop_
_geom_hbond_atom_site_label_D
_geom_hbond_atom_site_label_H
_geom_hbond_atom_site_label_A
_geom_hbond_distance_DH
_geom_hbond_distance_HA
_geom_hbond_distance_DA
_geom_hbond_angle_DHA
_geom_hbond_site_symmetry_A
O1 H1O O2 0.830(10) 2.06(3) 2.773(3) 143(4) 1_565
O2 H2O O1 0.836(10) 1.920(13) 2.747(3) 170(5) 7

loop_
_geom_torsion_atom_site_label_1
_geom_torsion_atom_site_label_2
_geom_torsion_atom_site_label_3
_geom_torsion_atom_site_label_4
_geom_torsion
C6 C1 C2 C3 -5.2(4)
C7 C1 C2 C3 170.8(3)
C6 C1 C2 I 174.8(2)
C7 C1 C2 I -9.2(4)
C1 C2 C3 C4 1.4(4)
I C2 C3 C4 -178.6(2)
C1 C2 C3 B -177.4(3)
I C2 C3 B 2.6(4)
C2 C3 C4 C5 3.2(5)
B C3 C4 C5 -178.0(3)
C13 O3 C5 C4 5.5(5)
C13 O3 C5 C6 -173.4(3)
C3 C4 C5 O3 177.4(3)
C3 C4 C5 C6 -3.8(5)
C2 C1 C6 C5 4.6(5)
C7 C1 C6 C5 -171.6(3)
O3 C5 C6 C1 178.7(3)
C4 C5 C6 C1 -0.2(5)
C6 C1 C7 C12 -70.0(4)
C2 C1 C7 C12 114.1(4)
C6 C1 C7 C8 107.5(4)
C2 C1 C7 C8 -68.4(4)
C12 C7 C8 C9 -0.9(6)
C1 C7 C8 C9 -178.5(4)
C7 C8 C9 C10 -0.8(7)
C8 C9 C10 C11 1.3(7)
C9 C10 C11 C12 -0.1(7)
C8 C7 C12 C11 2.2(6)
C1 C7 C12 C11 179.7(3)
C10 C11 C12 C7 -1.7(6)
C2 C3 B O2 138.2(3)
C4 C3 B O2 -40.5(4)
C2 C3 B O1 -47.4(5)
C4 C3 B O1 133.8(3)
